data_2007253
loop_
_publ_author_name
'Ejsmont, Krzysztof'
'Kyzio\/l, Janusz'
'Daszkiewicz, Zdzis\/law'
'Bujak, Maciej'

_publ_section_title
;
 4-Chloro-<i>N</i>-methyl-<i>N</i>-nitroaniline
;
_journal_issue 5
_journal_name_full 'Acta Crystallographica Section C'
_journal_page_first 672
_journal_page_last 674
_journal_paper_doi 10.1107/S0108270197017708
_journal_volume 54
_journal_year 1998
_chemical_formula_moiety 'C7 H7 Cl N2 O2'
_chemical_formula_structural 'see file jk.ps'
_chemical_formula_sum 'C7 H7 Cl N2 O2'
_chemical_formula_weight 186.597
_chemical_melting_point 318.6(5)
_chemical_name_systematic
;
 ?
;
_space_group_IT_number 14
_symmetry_cell_setting monoclinic
_symmetry_space_group_name_Hall '-P 2ybc'
_symmetry_space_group_name_H-M 'P 1 21/c 1'
_cell_angle_alpha 90.00
_cell_angle_beta 95.46(3)
_cell_angle_gamma 90.00
_cell_formula_units_Z 4
_cell_length_a 6.0810(10)
_cell_length_b 6.9570(10)
_cell_length_c 19.707(4)
_cell_measurement_reflns_used 50
_cell_measurement_temperature 293(2)
_cell_measurement_theta_max 25
_cell_measurement_theta_min 5
_cell_volume 829.9(3)
_computing_cell_refinement 'Kuma Diffraction software'
_computing_data_collection 'Kuma Diffraction software (Kuma, 1997)'
_computing_data_reduction 'Kuma Diffraction software'
_computing_molecular_graphics SHELXTL-Plus
_computing_publication_material SHELXL-93
_computing_structure_refinement 'SHELXL-93 (Sheldrick, 1993)'
_computing_structure_solution 'SHELXTL-Plus (Sheldrick, 1990)'
_diffrn_ambient_temperature 293(2)
_diffrn_measurement_device 'Kuma KM-4 diffractometer'
_diffrn_measurement_method \w-2\q
_diffrn_radiation_monochromator graphite
_diffrn_radiation_source 'fine-focus sealed tube'
_diffrn_radiation_type MoK\a
_diffrn_radiation_wavelength 0.71073
_diffrn_reflns_av_R_equivalents 0.0271
_diffrn_reflns_av_sigmaI/netI 0.0207
_diffrn_reflns_limit_h_max 8
_diffrn_reflns_limit_h_min 0
_diffrn_reflns_limit_k_max 9
_diffrn_reflns_limit_k_min -9
_diffrn_reflns_limit_l_max 25
_diffrn_reflns_limit_l_min -16
_diffrn_reflns_number 3990
_diffrn_reflns_theta_max 29.94
_diffrn_reflns_theta_min 2.08
_diffrn_standards_decay_% 0.90
_diffrn_standards_interval_count 50
_diffrn_standards_number 2
_exptl_absorpt_coefficient_mu 0.418
_exptl_absorpt_correction_type none
_exptl_crystal_colour colourless
_exptl_crystal_density_diffrn 1.4934
_exptl_crystal_density_meas ?
_exptl_crystal_density_method 'not measured'
_exptl_crystal_description parallelepiped
_exptl_crystal_F_000 384
_exptl_crystal_size_max 0.35
_exptl_crystal_size_mid 0.30
_exptl_crystal_size_min 0.25
_refine_diff_density_max 0.38
_refine_diff_density_min -0.37
_refine_ls_extinction_coef 0.073(14)
_refine_ls_extinction_method SHELXL
_refine_ls_goodness_of_fit_all 1.106
_refine_ls_goodness_of_fit_obs 1.167
_refine_ls_hydrogen_treatment refall
_refine_ls_matrix_type full
_refine_ls_number_parameters 138
_refine_ls_number_reflns 1942
_refine_ls_number_restraints 0
_refine_ls_restrained_S_all 1.106
_refine_ls_restrained_S_obs 1.167
_refine_ls_R_factor_all 0.0845
_refine_ls_R_factor_obs .0673
_refine_ls_shift/esd_max 0.000
_refine_ls_shift/esd_mean 0.000
_refine_ls_structure_factor_coef Fsqd
_refine_ls_weighting_details 'w = 1/[\s^2^(Fo^2^)+(0.1355P)^2^+0.1940P] where P=(Fo^2^+2Fc^2^)/3'
_refine_ls_weighting_scheme calc
_refine_ls_wR_factor_all 0.2322
_refine_ls_wR_factor_obs .2044
_reflns_number_observed 1380
_reflns_number_total 1942
_reflns_observed_criterion >2sigma(I)
_cod_data_source_file mu1371.cif
_cod_data_source_block mu1371
_cod_depositor_comments
;
The following automatic conversions were performed:

'_chemical_melting_point' value '45-46\%C' was changed to '318.6(5)'
- it was converted from degrees Celsius(C) to Kelvins(K), the average
value was taken and precision was estimated.

Automatic conversion script
Id: cif_fix_values 1646 2011-03-28 12:23:43Z adriana 

The following automatic conversions were performed:

'_chemical_melting_point' value '45-46\%C' was changed to '318.6(5)'
- it was converted from degrees Celsius(C) to Kelvins(K), the average
value was taken and precision was estimated.

Automatic conversion script
Id: cif_fix_values 1715 2011-07-08 13:25:40Z adriana 

The following automatic conversions were performed:

'_exptl_crystal_density_meas' value 'not measured' was changed to '?'
- the value is perceived as not measured.

Automatic conversion script
Id: cif_fix_values 3008 2015-01-20 13:52:24Z robertas 

The following automatic conversions were performed:

'_refine_ls_weighting_scheme' value 'calc w =
1/[\s^2^(Fo^2^)+(0.1355P)^2^+0.1940P] where P=(Fo^2^+2Fc^2^)/3' was
changed to 'calc'. New tag '_refine_ls_weighting_details' was
created. The value of the new tag was set to 'w =
1/[\s^2^(Fo^2^)+(0.1355P)^2^+0.1940P] where P=(Fo^2^+2Fc^2^)/3'.

Automatic conversion script
Id: cif_fix_values 3143 2015-03-26 13:38:13Z robertas 
;
_cod_original_sg_symbol_H-M 'P 21/c'
_cod_database_code 2007253

loop_
_symmetry_equiv_pos_as_xyz
'x, y, z'
'-x, y+1/2, -z+1/2'
'-x, -y, -z'
'x, -y-1/2, z-1/2'

loop_
_atom_site_aniso_label
_atom_site_aniso_U_11
_atom_site_aniso_U_22
_atom_site_aniso_U_33
_atom_site_aniso_U_12
_atom_site_aniso_U_13
_atom_site_aniso_U_23
Cl1 .1018(7) .1000(7) .0586(7) -.0126(5) .0144(5) .0029(4)
O1 .0689(13) 0..109(2) .0591(14) -.0009(11) .0101(10) .0122(11)
O2 .096(2) .0629(12) .088(2) -.0019(11) .0192(12) .0069(11)
N1 .0736(14) .0595(12) .062(2) .0001(10) .0142(11) .0000(10)
N2 .0539(12) .0736(14) .068(2) -.0009(10) .0104(10) .0084(11)
C1 .0557(12) .0521(11) .058(2) .0010(9) .0108(10) -.0013(10)
C2 .0533(13) .0674(15) .062(2) .0099(10) .0055(12) .0019(12)
C3 .0609(15) .0620(14) .069(2) .0045(11) .0149(13) .0004(12)
C4 0..0684(15) .0529(12) .055(2) -.0062(10) .0098(11) .0003(10)
C5 .0581(13) .0620(14) .066(2) .0013(11) .0016(12) .0050(12)
C6 .0539(13) .0584(14) .076(2) .0063(10) .0096(12) -.0013(12)
C7 .088(2) .069(2) .067(2) .0003(15) .014(2) -.0138(15)

loop_
_atom_site_label
_atom_site_fract_x
_atom_site_fract_y
_atom_site_fract_z
_atom_site_U_iso_or_equiv
_atom_site_thermal_displace_type
_atom_site_calc_flag
_atom_site_refinement_flags
_atom_site_occupancy
_atom_site_disorder_group
_atom_site_type_symbol
Cl1 .2913(2) .03029(15) .12587(4) .0864(4) Uani d . 1 . Cl
O1 .2487(4) -.0357(4) .52239(12) .0787(7) Uani d . 1 . O
O2 .2325(4) -.2169(3) .43216(12) .0814(7) Uani d . 1 . O
N1 .2321(4) .0986(3) .42144(13) .0645(6) Uani d . 1 . N
N2 .2383(4) -.0605(4) .46041(14) .0650(6) Uani d . 1 . N
C1 .2457(4) .0770(3) .35017(14) .0548(6) Uani d . 1 . C
C2 .4374(5) .0065(4) .3261(2) .0609(7) Uani d . 1 . C
C3 .4501(5) -.0080(4) .2573(2) .0634(7) Uani d . 1 . C
C4 .2726(5) .0504(4) .2122(2) .0585(6) Uani d . 1 . C
C5 .0813(5) .1218(4) .2357(2) .0625(7) Uani d . 1 . C
C6 .0691(4) .1342(4) .3051(2) .0624(7) Uani d . 1 . C
C7 .2388(7) .2845(5) .4544(2) .0744(8) Uani d . 1 . C
H1 .555(6) -.032(4) .3555(17) .066(9) Uiso d . 1 . H
H2 .581(7) -.058(6) .242(2) .082(10) Uiso d . 1 . H
H3 -.032(5) .173(5) .2028(16) .069(9) Uiso d . 1 . H
H4 -.069(6) .183(5) .3218(16) .076(9) Uiso d . 1 . H
H5 .217(7) .386(7) .415(2) .100(12) Uiso d . 1 . H
H6 .124(7) .297(6) .4810(19) .095(12) Uiso d . 1 . H
H7 .384(9) .303(8) .483(2) .128(15) Uiso d . 1 . H

loop_
_atom_type_symbol
_atom_type_description
_atom_type_scat_dispersion_real
_atom_type_scat_dispersion_imag
_atom_type_scat_source
C C 0.0033 0.0016 'International Tables Vol C Tables 4.2.6.8 and 6.1.1.4'
H H 0.0000 0.0000 'International Tables Vol C Tables 4.2.6.8 and 6.1.1.4'
N N 0.0061 0.0033 'International Tables Vol C Tables 4.2.6.8 and 6.1.1.4'
O O 0.0106 0.0060 'International Tables Vol C Tables 4.2.6.8 and 6.1.1.4'
Cl Cl 0.1484 0.1585 'International Tables Vol C Tables 4.2.6.8 and 6.1.1.4'

loop_
_geom_angle_atom_site_label_1
_geom_angle_atom_site_label_2
_geom_angle_atom_site_label_3
_geom_angle
_geom_angle_publ_flag
N2 N1 C1 118.4(2) yes
N2 N1 C7 118.8(3) yes
C1 N1 C7 122.4(2) yes
O2 N2 O1 125.0(3) yes
O2 N2 N1 118.3(3) yes
O1 N2 N1 116.6(3) yes
C6 C1 C2 120.5(3) yes
C6 C1 N1 119.2(2) yes
C2 C1 N1 120.2(2) yes
C3 C2 C1 119.5(3) yes
C2 C3 C4 119.8(3) yes
C5 C4 C3 121.1(3) yes
C5 C4 Cl1 119.7(2) yes
C3 C4 Cl1 119.1(2) yes
C6 C5 C4 118.7(3) yes
C5 C6 C1 120.4(3) yes

loop_
_geom_bond_atom_site_label_1
_geom_bond_atom_site_label_2
_geom_bond_site_symmetry_2
_geom_bond_distance
_geom_bond_publ_flag
Cl1 C4 . 1.722(3) yes
O1 N2 . 1.229(3) yes
O2 N2 . 1.222(3) yes
N1 N2 . 1.346(3) yes
N1 C1 . 1.423(4) yes
N1 C7 . 1.446(4) yes
C1 C6 . 1.385(4) yes
C1 C2 . 1.389(4) yes
C2 C3 . 1.370(5) yes
C3 C4 . 1.392(4) yes
C4 C5 . 1.384(4) yes
C5 C6 . 1.380(4) yes

loop_
_cod_related_entry_id
_cod_related_entry_database
_cod_related_entry_code
1 ChemSpider 24729278
